data_7156636
loop_
_publ_author_name
'Pappin, Brighid B.'
'Garget, Taylor A.'
'Healy, Peter C.'
'Simone, Michela I.'
'Kiefel, Milton J.'
'Houston, Todd A.'

_publ_section_title
;
 Facile amidinations of 2-aminophenylboronic acid promoted by boronate
 ester formation.
;
_journal_issue 4
_journal_name_full 'Organic &amp; biomolecular chemistry'
_journal_page_first 803
_journal_page_last 806
_journal_paper_doi 10.1039/c8ob02696c
_journal_volume 17
_journal_year 2019
_chemical_formula_moiety 'C17 H17 B N2 O4'
_chemical_formula_sum 'C17 H17 B N2 O4'
_chemical_formula_weight 324.13
_space_group_crystal_system monoclinic
_space_group_IT_number 14
_space_group_name_Hall '-P 2ybc'
_space_group_name_H-M_alt 'P 1 21/c 1'
_symmetry_space_group_name_Hall '-P 2ybc'
_symmetry_space_group_name_H-M 'P 1 21/c 1'
_atom_sites_solution_hydrogens mixed
_audit_creation_method SHELXL-2014
_audit_update_record
;
2018-06-11 deposited with the CCDC.
2019-01-02 downloaded from the CCDC.
;
_cell_angle_alpha 90
_cell_angle_beta 113.504(8)
_cell_angle_gamma 90
_cell_formula_units_Z 4
_cell_length_a 14.4042(11)
_cell_length_b 9.1650(5)
_cell_length_c 13.2350(9)
_cell_measurement_reflns_used 2245
_cell_measurement_temperature 200(1)
_cell_measurement_theta_max 29.9770
_cell_measurement_theta_min 3.5390
_cell_volume 1602.2(2)
_computing_cell_refinement 'CrysAlis PRO'
_computing_data_collection 'CrysAlis PRO (Agilent, 2013)'
_computing_data_reduction 'CrysAlis PRO'
_computing_molecular_graphics 'ORTEP-3 for Windows (Farrugia, 2012)'
_computing_publication_material 'PLATON (Spek, 2009)'
_computing_structure_refinement 'SHELXL-2013 (Sheldrick, 2013)'
_computing_structure_solution 'SIR92 (Altomare, 1994)'
_diffrn_ambient_temperature 200(1)
_diffrn_detector_area_resol_mean 16.0774
_diffrn_measured_fraction_theta_full 0.998
_diffrn_measured_fraction_theta_max 0.892
_diffrn_measurement_device_type 'Xcalibur, Sapphire3, Gemini ultra'
_diffrn_measurement_method '\w scans'
_diffrn_radiation_monochromator graphite
_diffrn_radiation_source 'Enhance (Mo) X-ray Source'
_diffrn_radiation_type 'Mo K\a'
_diffrn_radiation_wavelength 0.7107
_diffrn_reflns_av_R_equivalents 0.0293
_diffrn_reflns_av_unetI/netI 0.0425
_diffrn_reflns_Laue_measured_fraction_full 0.998
_diffrn_reflns_Laue_measured_fraction_max 0.892
_diffrn_reflns_limit_h_max 20
_diffrn_reflns_limit_h_min -20
_diffrn_reflns_limit_k_max 12
_diffrn_reflns_limit_k_min -13
_diffrn_reflns_limit_l_max 17
_diffrn_reflns_limit_l_min -17
_diffrn_reflns_number 10442
_diffrn_reflns_point_group_measured_fraction_full 0.998
_diffrn_reflns_point_group_measured_fraction_max 0.892
_diffrn_reflns_theta_full 25.242
_diffrn_reflns_theta_max 30.791
_diffrn_reflns_theta_min 3.357
_exptl_absorpt_coefficient_mu 0.095
_exptl_absorpt_correction_T_max 1.00000
_exptl_absorpt_correction_T_min 0.97715
_exptl_absorpt_correction_type multi-scan
_exptl_absorpt_process_details
;
CrysAlisPro, Agilent Technologies,
Version 1.171.36.32 (release 02-08-2013 CrysAlis171 .NET)
(compiled Aug  2 2013,16:46:58)
Empirical absorption correction using spherical harmonics,
 implemented in SCALE3 ABSPACK scaling algorithm.
;
_exptl_crystal_colour 'pale brown'
_exptl_crystal_density_diffrn 1.344
_exptl_crystal_description block
_exptl_crystal_F_000 680
_exptl_crystal_recrystallization_method 'Re-crystallisation from solvent: 3-methoxypropionitrile'
_exptl_crystal_size_max 0.520
_exptl_crystal_size_mid 0.270
_exptl_crystal_size_min 0.220
_refine_diff_density_max 0.321
_refine_diff_density_min -0.213
_refine_diff_density_rms 0.043
_refine_ls_extinction_method none
_refine_ls_goodness_of_fit_ref 0.583
_refine_ls_hydrogen_treatment mixed
_refine_ls_matrix_type full
_refine_ls_number_parameters 226
_refine_ls_number_reflns 4470
_refine_ls_number_restraints 0
_refine_ls_restrained_S_all 0.583
_refine_ls_R_factor_all 0.0728
_refine_ls_R_factor_gt 0.0494
_refine_ls_shift/su_max 0.000
_refine_ls_shift/su_mean 0.000
_refine_ls_structure_factor_coef Fsqd
_refine_ls_weighting_details 'w=1/[\s^2^(Fo^2^)+(0.1058P)^2^+4.1734P] where P=(Fo^2^+2Fc^2^)/3'
_refine_ls_weighting_scheme calc
_refine_ls_wR_factor_gt 0.1240
_refine_ls_wR_factor_ref 0.1521
_reflns_Friedel_coverage 0.000
_reflns_number_gt 3341
_reflns_number_total 4470
_reflns_threshold_expression 'I > 2\s(I)'
_cod_data_source_file c8ob02696c2.cif
_cod_data_source_block 1122th23
_cod_depositor_comments 'Adding full bibliography for 7156633--7156636.cif.'
_cod_database_code 7156636
_shelx_space_group_comment
;
The symmetry employed for this shelxl refinement is uniquely defined
by the following loop, which should always be used as a source of
symmetry information in preference to the above space-group names.
They are only intended as comments.
;
_shelx_estimated_absorpt_t_min 0.952
_shelx_estimated_absorpt_t_max 0.979
_shelxl_version_number 2014-3

loop_
_space_group_symop_operation_xyz
'x, y, z'
'-x, y+1/2, -z+1/2'
'-x, -y, -z'
'x, -y-1/2, z-1/2'

loop_
_atom_site_label
_atom_site_type_symbol
_atom_site_fract_x
_atom_site_fract_y
_atom_site_fract_z
_atom_site_U_iso_or_equiv
_atom_site_adp_type
_atom_site_occupancy
_atom_site_site_symmetry_order
_atom_site_calc_flag
_atom_site_refinement_flags_posn
_atom_site_refinement_flags_adp
O1 O 0.69853(10) 0.46352(13) 0.36059(9) 0.0285(3) Uani 1 1 d . .
O3 O 0.73919(10) 0.63394(13) 0.24149(9) 0.0303(3) Uani 1 1 d . .
O2 O 0.68154(11) 0.53933(14) 0.50969(10) 0.0338(3) Uani 1 1 d . .
O4 O 0.54973(10) 0.40714(15) -0.11877(10) 0.0356(3) Uani 1 1 d . .
N1 N 0.62970(11) 0.42522(16) 0.16253(11) 0.0260(3) Uani 1 1 d . .
N2 N 0.70655(11) 0.23242(16) 0.11663(11) 0.0260(3) Uani 1 1 d . .
C14 C 0.62491(12) 0.31006(18) 0.10261(12) 0.0243(3) Uani 1 1 d . .
C8 C 0.80438(12) 0.26602(18) 0.19546(13) 0.0248(3) Uani 1 1 d . .
C2 C 0.76076(12) 0.73452(17) 0.32154(12) 0.0242(3) Uani 1 1 d . .
C9 C 0.81657(12) 0.37970(18) 0.26915(13) 0.0261(3) Uani 1 1 d . .
C13 C 0.88550(14) 0.1823(2) 0.19613(16) 0.0338(4) Uani 1 1 d . .
H13 H 0.8750 0.1069 0.1434 0.041 Uiso 1 1 calc R U
C1 C 0.74117(12) 0.70994(17) 0.41550(12) 0.0230(3) Uani 1 1 d . .
C7 C 0.70466(12) 0.56614(18) 0.43190(12) 0.0232(3) Uani 1 1 d . .
C17 C 0.57097(19) 0.4157(3) -0.21476(18) 0.0565(7) Uani 1 1 d . .
H17A H 0.6283 0.3520 -0.2060 0.085 Uiso 1 1 calc R U
H17B H 0.5879 0.5166 -0.2253 0.085 Uiso 1 1 calc R U
H17C H 0.5114 0.3845 -0.2791 0.085 Uiso 1 1 calc R U
C15 C 0.52526(13) 0.2616(2) 0.01570(14) 0.0316(4) Uani 1 1 d . .
H15A H 0.4710 0.3266 0.0174 0.038 Uiso 1 1 calc R U
H15B H 0.5103 0.1615 0.0329 0.038 Uiso 1 1 calc R U
C3 C 0.80233(16) 0.8678(2) 0.30966(16) 0.0354(4) Uani 1 1 d . .
H3 H 0.8158 0.8863 0.2462 0.043 Uiso 1 1 calc R U
C16 C 0.52452(14) 0.2635(2) -0.09864(14) 0.0345(4) Uani 1 1 d . .
H16A H 0.5745 0.1930 -0.1037 0.041 Uiso 1 1 calc R U
H16B H 0.4567 0.2364 -0.1537 0.041 Uiso 1 1 calc R U
C6 C 0.76089(14) 0.81946(19) 0.49502(14) 0.0307(4) Uani 1 1 d . .
H6 H 0.7455 0.8036 0.5576 0.037 Uiso 1 1 calc R U
C10 C 0.91488(15) 0.4045(2) 0.34717(17) 0.0404(5) Uani 1 1 d . .
H10 H 0.9264 0.4811 0.3992 0.048 Uiso 1 1 calc R U
C5 C 0.80235(17) 0.9499(2) 0.48299(16) 0.0396(4) Uani 1 1 d . .
H5 H 0.8163 1.0239 0.5373 0.048 Uiso 1 1 calc R U
C12 C 0.98126(15) 0.2104(3) 0.2745(2) 0.0452(5) Uani 1 1 d . .
H12 H 1.0372 0.1541 0.2762 0.054 Uiso 1 1 calc R U
C4 C 0.82374(18) 0.9726(2) 0.39076(17) 0.0416(5) Uani 1 1 d . .
H4 H 0.8537 1.0621 0.3833 0.050 Uiso 1 1 calc R U
B1 B 0.72359(14) 0.4795(2) 0.26069(14) 0.0243(3) Uani 1 1 d . .
C11 C 0.99566(16) 0.3206(3) 0.3506(2) 0.0514(6) Uani 1 1 d . .
H11 H 1.0614 0.3386 0.4054 0.062 Uiso 1 1 calc R U
H1 H 0.5700(16) 0.470(2) 0.1451(17) 0.032(5) Uiso 1 1 d . .
H2 H 0.6978(17) 0.153(3) 0.0790(19) 0.036(6) Uiso 1 1 d . .

loop_
_atom_site_aniso_label
_atom_site_aniso_U_11
_atom_site_aniso_U_22
_atom_site_aniso_U_33
_atom_site_aniso_U_23
_atom_site_aniso_U_13
_atom_site_aniso_U_12
O1 0.0430(7) 0.0205(6) 0.0265(6) -0.0014(4) 0.0186(5) -0.0055(5)
O3 0.0521(8) 0.0207(6) 0.0232(5) -0.0021(4) 0.0206(5) -0.0035(5)
O2 0.0532(8) 0.0275(6) 0.0289(6) 0.0035(5) 0.0250(6) -0.0015(6)
O4 0.0395(7) 0.0387(7) 0.0302(6) 0.0014(5) 0.0157(5) 0.0125(6)
N1 0.0276(7) 0.0248(7) 0.0251(6) -0.0018(5) 0.0100(5) 0.0051(5)
N2 0.0290(7) 0.0223(7) 0.0253(6) -0.0054(5) 0.0095(5) 0.0016(5)
C14 0.0279(7) 0.0245(8) 0.0206(7) 0.0000(6) 0.0097(6) 0.0005(6)
C8 0.0273(7) 0.0236(8) 0.0246(7) 0.0025(6) 0.0118(6) 0.0008(6)
C2 0.0325(8) 0.0203(7) 0.0212(7) 0.0002(6) 0.0120(6) 0.0003(6)
C9 0.0277(8) 0.0245(8) 0.0242(7) 0.0005(6) 0.0085(6) -0.0016(6)
C13 0.0339(9) 0.0315(9) 0.0390(9) 0.0006(7) 0.0175(8) 0.0056(7)
C1 0.0288(7) 0.0202(7) 0.0203(7) 0.0012(6) 0.0099(6) 0.0020(6)
C7 0.0265(7) 0.0229(7) 0.0201(7) 0.0024(6) 0.0093(6) 0.0019(6)
C17 0.0589(14) 0.0808(19) 0.0362(11) 0.0093(11) 0.0258(10) 0.0208(13)
C15 0.0278(8) 0.0334(9) 0.0301(8) -0.0053(7) 0.0080(7) -0.0030(7)
C3 0.0550(11) 0.0251(9) 0.0348(9) 0.0006(7) 0.0270(8) -0.0065(8)
C16 0.0333(9) 0.0366(10) 0.0261(8) -0.0091(7) 0.0041(7) 0.0068(7)
C6 0.0454(10) 0.0257(8) 0.0231(7) -0.0025(6) 0.0157(7) 0.0015(7)
C10 0.0335(9) 0.0380(11) 0.0411(10) -0.0092(8) 0.0058(8) -0.0031(8)
C5 0.0602(12) 0.0243(9) 0.0335(9) -0.0089(7) 0.0178(9) -0.0064(8)
C12 0.0297(9) 0.0453(12) 0.0599(13) 0.0023(10) 0.0171(9) 0.0080(8)
C4 0.0618(13) 0.0225(9) 0.0441(11) -0.0035(8) 0.0248(10) -0.0116(8)
B1 0.0325(9) 0.0198(8) 0.0216(8) -0.0020(6) 0.0120(7) -0.0019(7)
C11 0.0275(9) 0.0530(14) 0.0603(14) -0.0070(11) 0.0032(9) -0.0004(9)

loop_
_atom_type_symbol
_atom_type_description
_atom_type_scat_dispersion_real
_atom_type_scat_dispersion_imag
_atom_type_scat_source
C C 0.0033 0.0016 'International Tables Vol C Tables 4.2.6.8 and 6.1.1.4'
H H 0.0000 0.0000 'International Tables Vol C Tables 4.2.6.8 and 6.1.1.4'
N N 0.0061 0.0033 'International Tables Vol C Tables 4.2.6.8 and 6.1.1.4'
O O 0.0106 0.0060 'International Tables Vol C Tables 4.2.6.8 and 6.1.1.4'
B B 0.0013 0.0007 'International Tables Vol C Tables 4.2.6.8 and 6.1.1.4'

loop_
_geom_angle_atom_site_label_1
_geom_angle_atom_site_label_2
_geom_angle_atom_site_label_3
_geom_angle
C7 O1 B1 126.16(13)
C2 O3 B1 121.80(12)
C16 O4 C17 112.40(17)
C14 N1 B1 126.20(14)
C14 N1 H1 113.7(14)
B1 N1 H1 120.0(14)
C14 N2 C8 123.74(14)
C14 N2 H2 117.1(15)
C8 N2 H2 118.9(15)
N1 C14 N2 121.40(15)
N1 C14 C15 120.41(15)
N2 C14 C15 118.18(15)
C9 C8 C13 122.48(16)
C9 C8 N2 119.43(14)
C13 C8 N2 118.09(15)
O3 C2 C3 119.07(14)
O3 C2 C1 121.68(14)
C3 C2 C1 119.24(15)
C8 C9 C10 116.57(16)
C8 C9 B1 121.01(14)
C10 C9 B1 122.36(15)
C12 C13 C8 119.03(18)
C12 C13 H13 120.5
C8 C13 H13 120.5
C2 C1 C6 120.05(15)
C2 C1 C7 119.18(14)
C6 C1 C7 120.70(14)
O2 C7 O1 119.86(15)
O2 C7 C1 122.51(15)
O1 C7 C1 117.62(13)
O4 C17 H17A 109.5
O4 C17 H17B 109.5
H17A C17 H17B 109.5
O4 C17 H17C 109.5
H17A C17 H17C 109.5
H17B C17 H17C 109.5
C14 C15 C16 112.72(15)
C14 C15 H15A 109.0
C16 C15 H15A 109.0
C14 C15 H15B 109.0
C16 C15 H15B 109.0
H15A C15 H15B 107.8
C4 C3 C2 119.60(16)
C4 C3 H3 120.2
C2 C3 H3 120.2
O4 C16 C15 107.40(14)
O4 C16 H16A 110.2
C15 C16 H16A 110.2
O4 C16 H16B 110.2
C15 C16 H16B 110.2
H16A C16 H16B 108.5
C5 C6 C1 120.29(16)
C5 C6 H6 119.9
C1 C6 H6 119.9
C11 C10 C9 121.68(19)
C11 C10 H10 119.2
C9 C10 H10 119.2
C6 C5 C4 119.46(17)
C6 C5 H5 120.3
C4 C5 H5 120.3
C13 C12 C11 119.94(19)
C13 C12 H12 120.0
C11 C12 H12 120.0
C3 C4 C5 121.32(18)
C3 C4 H4 119.3
C5 C4 H4 119.3
O3 B1 O1 110.54(13)
O3 B1 N1 107.99(14)
O1 B1 N1 105.77(13)
O3 B1 C9 112.55(14)
O1 B1 C9 111.82(13)
N1 B1 C9 107.83(13)
C10 C11 C12 120.26(19)
C10 C11 H11 119.9
C12 C11 H11 119.9

loop_
_geom_bond_atom_site_label_1
_geom_bond_atom_site_label_2
_geom_bond_distance
O1 C7 1.3102(19)
O1 B1 1.510(2)
O3 C2 1.3441(19)
O3 B1 1.471(2)
O2 C7 1.2267(19)
O4 C16 1.419(2)
O4 C17 1.423(2)
N1 C14 1.305(2)
N1 B1 1.537(2)
N1 H1 0.90(2)
N2 C14 1.323(2)
N2 C8 1.413(2)
N2 H2 0.87(2)
C14 C15 1.505(2)
C8 C9 1.390(2)
C8 C13 1.395(2)
C2 C3 1.397(2)
C2 C1 1.399(2)
C9 C10 1.399(2)
C9 B1 1.588(2)
C13 C12 1.380(3)
C13 H13 0.9500
C1 C6 1.399(2)
C1 C7 1.467(2)
C17 H17A 0.9800
C17 H17B 0.9800
C17 H17C 0.9800
C15 C16 1.509(3)
C15 H15A 0.9900
C15 H15B 0.9900
C3 C4 1.380(3)
C3 H3 0.9500
C16 H16A 0.9900
C16 H16B 0.9900
C6 C5 1.373(3)
C6 H6 0.9500
C10 C11 1.381(3)
C10 H10 0.9500
C5 C4 1.389(3)
C5 H5 0.9500
C12 C11 1.381(3)
C12 H12 0.9500
C4 H4 0.9500
C11 H11 0.9500

loop_
_geom_hbond_atom_site_label_D
_geom_hbond_atom_site_label_H
_geom_hbond_atom_site_label_A
_geom_hbond_distance_DH
_geom_hbond_distance_HA
_geom_hbond_distance_DA
_geom_hbond_angle_DHA
_geom_hbond_site_symmetry_A
C16 H16A O1 0.99 2.48 3.462(2) 171.9 4_565
N1 H1 O4 0.90(2) 1.97(2) 2.8604(19) 172(2) 3_665
N2 H2 O2 0.87(2) 1.95(2) 2.8159(19) 174(2) 4_565

loop_
_geom_torsion_atom_site_label_1
_geom_torsion_atom_site_label_2
_geom_torsion_atom_site_label_3
_geom_torsion_atom_site_label_4
_geom_torsion
B1 N1 C14 N2 -5.5(3)
B1 N1 C14 C15 174.08(15)
C8 N2 C14 N1 -0.3(2)
C8 N2 C14 C15 -179.84(15)
C14 N2 C8 C9 5.2(2)
C14 N2 C8 C13 -175.02(16)
B1 O3 C2 C3 162.11(17)
B1 O3 C2 C1 -18.9(2)
C13 C8 C9 C10 -1.6(3)
N2 C8 C9 C10 178.15(16)
C13 C8 C9 B1 175.82(16)
N2 C8 C9 B1 -4.4(2)
C9 C8 C13 C12 1.7(3)
N2 C8 C13 C12 -178.08(17)
O3 C2 C1 C6 -177.44(16)
C3 C2 C1 C6 1.5(2)
O3 C2 C1 C7 5.6(2)
C3 C2 C1 C7 -175.47(16)
B1 O1 C7 O2 179.64(15)
B1 O1 C7 C1 -1.3(2)
C2 C1 C7 O2 -176.51(16)
C6 C1 C7 O2 6.5(2)
C2 C1 C7 O1 4.5(2)
C6 C1 C7 O1 -172.49(15)
N1 C14 C15 C16 118.68(18)
N2 C14 C15 C16 -61.7(2)
O3 C2 C3 C4 179.27(18)
C1 C2 C3 C4 0.3(3)
C17 O4 C16 C15 168.37(16)
C14 C15 C16 O4 -56.69(19)
C2 C1 C6 C5 -2.0(3)
C7 C1 C6 C5 175.00(17)
C8 C9 C10 C11 0.2(3)
B1 C9 C10 C11 -177.3(2)
C1 C6 C5 C4 0.6(3)
C8 C13 C12 C11 -0.2(3)
C2 C3 C4 C5 -1.7(3)
C6 C5 C4 C3 1.3(3)
C2 O3 B1 O1 20.0(2)
C2 O3 B1 N1 135.28(15)
C2 O3 B1 C9 -105.81(17)
C7 O1 B1 O3 -10.1(2)
C7 O1 B1 N1 -126.72(16)
C7 O1 B1 C9 116.16(17)
C14 N1 B1 O3 127.32(16)
C14 N1 B1 O1 -114.32(17)
C14 N1 B1 C9 5.5(2)
C8 C9 B1 O3 -119.33(17)
C10 C9 B1 O3 58.0(2)
C8 C9 B1 O1 115.53(16)
C10 C9 B1 O1 -67.2(2)
C8 C9 B1 N1 -0.3(2)
C10 C9 B1 N1 176.98(16)
C9 C10 C11 C12 1.3(4)
C13 C12 C11 C10 -1.2(4)
